data_2205340
loop_
_publ_author_name
'Miao Du'
'Xiu-Juan Jiang'
'Xiao-Jun Zhao'

_publ_section_title
;
 Diaquabis(2,5-di-3-pyridyl-1,3,4-oxadiazole)dithiocyanatomanganese(II):
 a three-dimensional supramolecular network formed through
 O---H&#x00B7;&#x00B7;&#x00B7;N and C---H&#x00B7;&#x00B7;&#x00B7;S
 interactions
;
_journal_issue 3
_journal_name_full 'Acta Crystallographica Section E'
_journal_page_first m485
_journal_page_last m487
_journal_paper_doi 10.1107/S1600536805003764
_journal_volume 61
_journal_year 2005
_chemical_formula_iupac '[Mn (N C S)2 (C12 H8 N4 O2)2 (H2 O)2]'
_chemical_formula_moiety 'C26 H20 Mn N10 O6 S2'
_chemical_formula_sum 'C26 H20 Mn N10 O6 S2'
_chemical_formula_weight 655.58
_chemical_name_systematic
;
Diaquabis(2,5-di-3-pyridyl-1,3,4-oxadiazole)dithiocyanatomanganese(II)
;
_space_group_IT_number 2
_symmetry_cell_setting triclinic
_symmetry_space_group_name_Hall '-P 1'
_symmetry_space_group_name_H-M 'P -1'
_atom_sites_solution_hydrogens geom
_atom_sites_solution_primary direct
_atom_sites_solution_secondary difmap
_audit_creation_method SHELXL-97
_cell_angle_alpha 82.472(3)
_cell_angle_beta 77.181(3)
_cell_angle_gamma 79.873(3)
_cell_formula_units_Z 1
_cell_length_a 8.1951(19)
_cell_length_b 8.762(2)
_cell_length_c 10.619(3)
_cell_measurement_reflns_used 1513
_cell_measurement_temperature 293(2)
_cell_measurement_theta_max 26.65
_cell_measurement_theta_min 2.58
_cell_volume 728.5(3)
_computing_cell_refinement 'Apex II'
_computing_data_collection 'Apex II (Bruker, 2003)'
_computing_data_reduction 'SAINT (Bruker, 2001)'
_computing_molecular_graphics 'Diamond (Brandenburg & Berndt, 1999)'
_computing_publication_material 'SHELXTL (Bruker, 2001)'
_computing_structure_refinement 'SHELXL97 (Sheldrick, 1997)'
_computing_structure_solution 'SHELXS97 (Sheldrick, 1997)'
_diffrn_ambient_temperature 293(2)
_diffrn_measured_fraction_theta_full 0.986
_diffrn_measured_fraction_theta_max 0.986
_diffrn_measurement_device_type 'Bruker APEX-II CCD area-detector'
_diffrn_measurement_method '\f and \w'
_diffrn_radiation_monochromator graphite
_diffrn_radiation_source 'fine-focus sealed tube'
_diffrn_radiation_type MoK\a
_diffrn_radiation_wavelength 0.71073
_diffrn_reflns_av_R_equivalents 0.0171
_diffrn_reflns_av_sigmaI/netI 0.0270
_diffrn_reflns_limit_h_max 9
_diffrn_reflns_limit_h_min -9
_diffrn_reflns_limit_k_max 9
_diffrn_reflns_limit_k_min -10
_diffrn_reflns_limit_l_max 12
_diffrn_reflns_limit_l_min -10
_diffrn_reflns_number 4203
_diffrn_reflns_theta_full 25.00
_diffrn_reflns_theta_max 25.00
_diffrn_reflns_theta_min 1.98
_diffrn_standards_decay_% 0
_diffrn_standards_interval_count 0
_diffrn_standards_interval_time 0
_diffrn_standards_number 0
_exptl_absorpt_coefficient_mu 0.648
_exptl_absorpt_correction_T_max 0.931
_exptl_absorpt_correction_T_min 0.772
_exptl_absorpt_correction_type multi-scan
_exptl_absorpt_process_details '(SADABS; Sheldrick, 1996)'
_exptl_crystal_colour colorless
_exptl_crystal_density_diffrn 1.494
_exptl_crystal_density_meas ?
_exptl_crystal_density_method 'not measured'
_exptl_crystal_description Block
_exptl_crystal_F_000 335
_exptl_crystal_size_max 0.40
_exptl_crystal_size_mid 0.24
_exptl_crystal_size_min 0.11
_refine_diff_density_max 0.425
_refine_diff_density_min -0.355
_refine_ls_extinction_method none
_refine_ls_goodness_of_fit_ref 1.040
_refine_ls_hydrogen_treatment constr
_refine_ls_matrix_type full
_refine_ls_number_parameters 196
_refine_ls_number_reflns 2540
_refine_ls_number_restraints 3
_refine_ls_restrained_S_all 1.041
_refine_ls_R_factor_all 0.0462
_refine_ls_R_factor_gt 0.0346
_refine_ls_shift/su_max 0.000
_refine_ls_shift/su_mean 0.000
_refine_ls_structure_factor_coef Fsqd
_refine_ls_weighting_details 'calc w = 1/[\s^2^(Fo^2^)+(0.0576P)^2^+0.1207P] where P = (Fo^2^+2Fc^2^)/3'
_refine_ls_weighting_scheme calc
_refine_ls_wR_factor_gt 0.0925
_refine_ls_wR_factor_ref 0.0990
_reflns_number_gt 2005
_reflns_number_total 2540
_reflns_threshold_expression I>2\s(I)
_cod_data_source_file rn6041.cif
_cod_data_source_block I
_cod_depositor_comments
;
The following automatic conversions were performed:
'_symmetry_cell_setting' value 'Triclinic' changed to 'triclinic'
according to '/home/saulius/struct/CIF-dictionaries/cif_core.dic'
dictionary named 'cif_core.dic' version 2.4.1 from 2010-06-29.

Automatic conversion script
Id: cif_fix_enum 1527 2010-12-29 10:47:43Z saulius 

The following automatic conversions were performed:

'_symmetry_cell_setting' value 'Triclinic' changed to 'triclinic'
according to /home/saulius/struct/CIF-dictionaries/cif_core.dic
dictionary named 'cif_core.dic' version 2.4.1 from 2010-06-29.

Automatic conversion script
Id: cif_fix_values 1715 2011-07-08 13:25:40Z adriana 

The following automatic conversions were performed:

'_exptl_crystal_density_meas' value 'None' was changed to '?' - the
value is perceived as not measured.

Automatic conversion script
Id: cif_fix_values 3008 2015-01-20 13:52:24Z robertas 
;
_cod_original_sg_symbol_H-M P-1
_cod_database_code 2205340
_cod_database_fobs_code 2205340

loop_
_symmetry_equiv_pos_as_xyz
'x, y, z'
'-x, -y, -z'

loop_
_atom_site_label
_atom_site_fract_x
_atom_site_fract_y
_atom_site_fract_z
_atom_site_U_iso_or_equiv
_atom_site_adp_type
_atom_site_calc_flag
_atom_site_refinement_flags
_atom_site_occupancy
_atom_site_type_symbol
Mn1 0.5000 0.0000 0.5000 0.04117(17) Uani d S 1 Mn
S1 0.83885(8) 0.33655(9) 0.17907(8) 0.0771(3) Uani d . 1 S
O1 0.42139(18) 0.22308(17) -0.00282(13) 0.0417(4) Uani d . 1 O
O2 0.67530(19) -0.21189(18) 0.43958(13) 0.0518(4) Uani d D 1 O
H2A 0.6905 -0.2269 0.3600 0.062 Uiso d RD 1 H
H2B 0.6658 -0.2942 0.4911 0.062 Uiso d RD 1 H
N1 0.6863(3) 0.5355(2) -0.3704(2) 0.0612(6) Uani d . 1 N
N2 0.3127(2) 0.2409(2) -0.17602(16) 0.0467(5) Uani d . 1 N
N3 0.2210(2) 0.1467(2) -0.07675(16) 0.0459(5) Uani d . 1 N
N4 0.3229(2) -0.0161(2) 0.35803(15) 0.0408(4) Uani d . 1 N
N5 0.6484(2) 0.1369(2) 0.35059(18) 0.0559(5) Uani d . 1 N
C1 0.1073(3) -0.0160(3) 0.1882(2) 0.0454(5) Uani d . 1 C
H1 0.0353 -0.0161 0.1317 0.054 Uiso calc R 1 H
C2 0.0761(3) -0.0896(3) 0.3123(2) 0.0482(6) Uani d . 1 C
H2 -0.0178 -0.1404 0.3412 0.058 Uiso calc R 1 H
C3 0.1860(3) -0.0871(3) 0.3930(2) 0.0459(5) Uani d . 1 C
H3 0.1636 -0.1375 0.4762 0.055 Uiso calc R 1 H
C4 0.3517(3) 0.0557(2) 0.23804(19) 0.0401(5) Uani d . 1 C
H4 0.4457 0.1068 0.2120 0.048 Uiso calc R 1 H
C5 0.2485(2) 0.0579(2) 0.15041(18) 0.0370(5) Uani d . 1 C
C6 0.2894(3) 0.1401(2) 0.02165(19) 0.0380(5) Uani d . 1 C
C7 0.4270(3) 0.2823(2) -0.12854(19) 0.0400(5) Uani d . 1 C
C8 0.5603(3) 0.3748(2) -0.1877(2) 0.0440(5) Uani d . 1 C
C9 0.6869(3) 0.3857(3) -0.1240(2) 0.0601(7) Uani d . 1 C
H9 0.6865 0.3363 -0.0409 0.072 Uiso calc R 1 H
C10 0.8127(4) 0.4698(3) -0.1843(3) 0.0749(8) Uani d . 1 C
H10 0.8999 0.4780 -0.1436 0.090 Uiso calc R 1 H
C11 0.8071(4) 0.5422(3) -0.3068(3) 0.0712(8) Uani d . 1 C
H11 0.8930 0.5992 -0.3475 0.085 Uiso calc R 1 H
C12 0.5649(3) 0.4527(3) -0.3110(2) 0.0522(6) Uani d . 1 C
H12 0.4792 0.4465 -0.3538 0.063 Uiso calc R 1 H
C13 0.7278(3) 0.2203(3) 0.2788(2) 0.0436(5) Uani d . 1 C

loop_
_atom_site_aniso_label
_atom_site_aniso_U_11
_atom_site_aniso_U_22
_atom_site_aniso_U_33
_atom_site_aniso_U_12
_atom_site_aniso_U_13
_atom_site_aniso_U_23
Mn1 0.0430(3) 0.0531(3) 0.0307(3) -0.0230(2) -0.01120(19) 0.01186(19)
S1 0.0502(4) 0.0729(5) 0.0977(6) -0.0277(4) -0.0055(4) 0.0385(4)
O1 0.0464(9) 0.0486(9) 0.0330(7) -0.0165(7) -0.0122(6) 0.0052(6)
O2 0.0680(11) 0.0561(10) 0.0333(8) -0.0192(8) -0.0134(7) 0.0070(7)
N1 0.0692(14) 0.0557(13) 0.0554(12) -0.0234(11) -0.0072(11) 0.0163(10)
N2 0.0542(11) 0.0539(12) 0.0347(9) -0.0180(9) -0.0132(8) 0.0064(8)
N3 0.0515(11) 0.0574(12) 0.0324(9) -0.0198(9) -0.0130(8) 0.0066(8)
N4 0.0400(10) 0.0511(11) 0.0328(9) -0.0159(8) -0.0092(7) 0.0056(8)
N5 0.0540(12) 0.0681(14) 0.0475(11) -0.0274(11) -0.0135(10) 0.0173(10)
C1 0.0425(12) 0.0562(14) 0.0406(12) -0.0144(11) -0.0142(10) 0.0032(10)
C2 0.0390(12) 0.0610(15) 0.0460(13) -0.0216(11) -0.0083(10) 0.0075(10)
C3 0.0435(12) 0.0572(14) 0.0360(11) -0.0141(11) -0.0074(10) 0.0069(10)
C4 0.0381(11) 0.0486(13) 0.0352(11) -0.0148(10) -0.0089(9) 0.0041(9)
C5 0.0374(11) 0.0433(12) 0.0307(10) -0.0084(9) -0.0084(8) 0.0010(8)
C6 0.0386(11) 0.0420(12) 0.0351(11) -0.0124(9) -0.0086(9) 0.0013(9)
C7 0.0482(12) 0.0390(12) 0.0310(11) -0.0058(10) -0.0080(9) 0.0027(9)
C8 0.0494(13) 0.0399(12) 0.0414(12) -0.0119(10) -0.0066(10) 0.0041(9)
C9 0.0678(17) 0.0614(16) 0.0556(15) -0.0287(13) -0.0178(13) 0.0129(12)
C10 0.0761(19) 0.080(2) 0.0782(19) -0.0417(16) -0.0283(15) 0.0181(16)
C11 0.0733(19) 0.0624(18) 0.0777(19) -0.0336(15) -0.0089(15) 0.0143(14)
C12 0.0562(15) 0.0490(14) 0.0496(13) -0.0158(11) -0.0088(11) 0.0084(11)
C13 0.0376(11) 0.0509(14) 0.0441(12) -0.0148(11) -0.0136(10) 0.0089(10)

loop_
_atom_type_symbol
_atom_type_description
_atom_type_scat_dispersion_real
_atom_type_scat_dispersion_imag
_atom_type_scat_source
C C 0.0033 0.0016 'International Tables Vol C Tables 4.2.6.8 and 6.1.1.4'
H H 0.0000 0.0000 'International Tables Vol C Tables 4.2.6.8 and 6.1.1.4'
N N 0.0061 0.0033 'International Tables Vol C Tables 4.2.6.8 and 6.1.1.4'
O O 0.0106 0.0060 'International Tables Vol C Tables 4.2.6.8 and 6.1.1.4'
S S 0.1246 0.1234 'International Tables Vol C Tables 4.2.6.8 and 6.1.1.4'
Mn Mn 0.3368 0.7283 'International Tables Vol C Tables 4.2.6.8 and 6.1.1.4'

loop_
_geom_angle_atom_site_label_1
_geom_angle_atom_site_label_2
_geom_angle_atom_site_label_3
_geom_angle_site_symmetry_1
_geom_angle_site_symmetry_3
_geom_angle
_geom_angle_publ_flag
N5 Mn1 N5 . 2_656 180.00(10) ?
N5 Mn1 O2 . 2_656 90.61(7) yes
N5 Mn1 O2 2_656 2_656 89.39(7) ?
N5 Mn1 O2 . . 89.39(7) yes
N5 Mn1 O2 2_656 . 90.61(7) ?
O2 Mn1 O2 2_656 . 180.0 ?
N5 Mn1 N4 . . 89.80(7) yes
N5 Mn1 N4 2_656 . 90.20(7) yes
O2 Mn1 N4 2_656 . 86.54(6) yes
O2 Mn1 N4 . . 93.46(6) yes
N5 Mn1 N4 . 2_656 90.20(7) ?
N5 Mn1 N4 2_656 2_656 89.80(7) ?
O2 Mn1 N4 2_656 2_656 93.46(6) ?
O2 Mn1 N4 . 2_656 86.54(6) ?
N4 Mn1 N4 . 2_656 180.0 ?
C7 O1 C6 . . 102.77(15) ?
Mn1 O2 H2A . . 115.9 ?
Mn1 O2 H2B . . 116.3 ?
H2A O2 H2B . . 113.7 ?
C12 N1 C11 . . 117.1(2) ?
C7 N2 N3 . . 106.88(16) ?
C6 N3 N2 . . 105.70(17) ?
C3 N4 C4 . . 116.95(18) ?
C3 N4 Mn1 . . 123.21(13) ?
C4 N4 Mn1 . . 119.73(13) ?
C13 N5 Mn1 . . 173.4(2) ?
C5 C1 C2 . . 117.98(19) ?
C5 C1 H1 . . 121.0 ?
C2 C1 H1 . . 121.0 ?
C1 C2 C3 . . 119.2(2) ?
C1 C2 H2 . . 120.4 ?
C3 C2 H2 . . 120.4 ?
N4 C3 C2 . . 123.6(2) ?
N4 C3 H3 . . 118.2 ?
C2 C3 H3 . . 118.2 ?
N4 C4 C5 . . 123.27(19) ?
N4 C4 H4 . . 118.4 ?
C5 C4 H4 . . 118.4 ?
C1 C5 C4 . . 119.04(19) ?
C1 C5 C6 . . 121.52(19) ?
C4 C5 C6 . . 119.43(19) ?
N3 C6 O1 . . 112.63(17) ?
N3 C6 C5 . . 129.9(2) ?
O1 C6 C5 . . 117.49(17) ?
N2 C7 O1 . . 112.03(18) ?
N2 C7 C8 . . 130.84(19) ?
O1 C7 C8 . . 117.09(19) ?
C9 C8 C12 . . 118.2(2) ?
C9 C8 C7 . . 121.0(2) ?
C12 C8 C7 . . 120.8(2) ?
C10 C9 C8 . . 119.3(2) ?
C10 C9 H9 . . 120.4 ?
C8 C9 H9 . . 120.4 ?
C9 C10 C11 . . 118.3(3) ?
C9 C10 H10 . . 120.9 ?
C11 C10 H10 . . 120.9 ?
N1 C11 C10 . . 124.0(2) ?
N1 C11 H11 . . 118.0 ?
C10 C11 H11 . . 118.0 ?
N1 C12 C8 . . 123.1(2) ?
N1 C12 H12 . . 118.5 ?
C8 C12 H12 . . 118.5 ?
N5 C13 S1 . . 179.8(2) yes

loop_
_geom_bond_atom_site_label_1
_geom_bond_atom_site_label_2
_geom_bond_site_symmetry_2
_geom_bond_distance
_geom_bond_publ_flag
Mn1 N5 . 2.1431(19) yes
Mn1 N5 2_656 2.1431(19) ?
Mn1 O2 2_656 2.2107(16) ?
Mn1 O2 . 2.2107(16) yes
Mn1 N4 . 2.3449(17) yes
Mn1 N4 2_656 2.3449(17) ?
S1 C13 . 1.613(2) yes
O1 C7 . 1.361(2) ?
O1 C6 . 1.366(2) ?
O2 H2A . 0.8501 ?
O2 H2B . 0.8501 ?
N1 C12 . 1.330(3) ?
N1 C11 . 1.330(4) ?
N2 C7 . 1.281(3) ?
N2 N3 . 1.413(2) ?
N3 C6 . 1.282(3) ?
N4 C3 . 1.335(3) ?
N4 C4 . 1.336(2) ?
N5 C13 . 1.157(3) yes
C1 C5 . 1.382(3) ?
C1 C2 . 1.380(3) ?
C1 H1 . 0.9300 ?
C2 C3 . 1.378(3) ?
C2 H2 . 0.9300 ?
C3 H3 . 0.9300 ?
C4 C5 . 1.386(3) ?
C4 H4 . 0.9300 ?
C5 C6 . 1.458(3) ?
C7 C8 . 1.455(3) ?
C8 C9 . 1.381(3) ?
C8 C12 . 1.390(3) ?
C9 C10 . 1.366(3) ?
C9 H9 . 0.9300 ?
C10 C11 . 1.377(4) ?
C10 H10 . 0.9300 ?
C11 H11 . 0.9300 ?
C12 H12 . 0.9300 ?

loop_
_geom_hbond_atom_site_label_D
_geom_hbond_atom_site_label_H
_geom_hbond_atom_site_label_A
_geom_hbond_site_symmetry_A
_geom_hbond_distance_DH
_geom_hbond_distance_HA
_geom_hbond_distance_DA
_geom_hbond_angle_DHA
O2 H2A N2 2_655 0.85 1.98 2.822(3) 170
O2 H2B N1 1_546 0.85 1.96 2.796(3) 165
C10 H10 S1 2_765 0.93 2.84 3.582(4) 138

loop_
_geom_torsion_atom_site_label_1
_geom_torsion_atom_site_label_2
_geom_torsion_atom_site_label_3
_geom_torsion_atom_site_label_4
_geom_torsion_site_symmetry_1
_geom_torsion
C7 N2 N3 C6 . -0.1(2)
N5 Mn1 N4 C3 . -177.16(18)
N5 Mn1 N4 C3 2_656 2.84(18)
O2 Mn1 N4 C3 2_656 -86.53(17)
O2 Mn1 N4 C3 . 93.47(17)
N5 Mn1 N4 C4 2_656 178.83(16)
O2 Mn1 N4 C4 2_656 89.46(16)
O2 Mn1 N4 C4 . -90.54(16)
C5 C1 C2 C3 . -0.1(3)
C4 N4 C3 C2 . 0.2(3)
Mn1 N4 C3 C2 . 176.29(17)
C1 C2 C3 N4 . 0.2(4)
C3 N4 C4 C5 . -0.7(3)
Mn1 N4 C4 C5 . -176.90(15)
C2 C1 C5 C4 . -0.3(3)
C2 C1 C5 C6 . -179.2(2)
N4 C4 C5 C1 . 0.7(3)
N4 C4 C5 C6 . 179.64(19)
N2 N3 C6 O1 . 0.0(2)
N2 N3 C6 C5 . -179.1(2)
C7 O1 C6 N3 . 0.0(2)
C7 O1 C6 C5 . 179.30(18)
C1 C5 C6 N3 . -7.4(4)
C4 C5 C6 N3 . 173.7(2)
C1 C5 C6 O1 . 173.49(18)
C4 C5 C6 O1 . -5.4(3)
N3 N2 C7 O1 . 0.1(2)
N3 N2 C7 C8 . 177.7(2)
C6 O1 C7 N2 . -0.1(2)
C6 O1 C7 C8 . -178.06(17)
N2 C7 C8 C9 . -169.9(2)
O1 C7 C8 C9 . 7.6(3)
N2 C7 C8 C12 . 9.1(4)
O1 C7 C8 C12 . -173.42(19)
C12 C8 C9 C10 . -1.0(4)
C7 C8 C9 C10 . 178.0(2)
C8 C9 C10 C11 . 0.6(4)
C12 N1 C11 C10 . -0.4(4)
C9 C10 C11 N1 . 0.1(5)
C11 N1 C12 C8 . 0.0(4)
C9 C8 C12 N1 . 0.7(4)
C7 C8 C12 N1 . -178.3(2)
